data_4133897
loop_
_publ_author_name
'Yonesato, Kentaro'
'Ito, Hiroyasu'
'Itakura, Hiroyuki'
'Yokogawa, Daisuke'
'Kikuchi, Takashi'
'Mizuno, Noritaka'
'Yamaguchi, Kazuya'
'Suzuki, Kosuke'

_publ_section_title
;
 Controlled Assembly Synthesis of Atomically Precise Ultrastable Silver
 Nanoclusters with Polyoxometalates.
;
_journal_issue 50
_journal_name_full 'Journal of the American Chemical Society'
_journal_page_first 19550
_journal_page_last 19554
_journal_paper_doi 10.1021/jacs.9b10569
_journal_volume 141
_journal_year 2019
_chemical_formula_sum 'C120 H268 Ag6 Cl8 N7 O68 Si2 W18'
_chemical_formula_weight 7193.70
_space_group_crystal_system monoclinic
_space_group_IT_number 15
_space_group_name_Hall '-C 2yc'
_space_group_name_H-M_alt 'C 1 2/c 1'
_atom_sites_solution_hydrogens geom
_audit_creation_method SHELXL-2018/3
_cell_angle_alpha 90
_cell_angle_beta 100.2067(16)
_cell_angle_gamma 90
_cell_formula_units_Z 4
_cell_length_a 40.0068(6)
_cell_length_b 16.6856(2)
_cell_length_c 29.7859(5)
_cell_measurement_reflns_used 39506
_cell_measurement_temperature 123(2)
_cell_measurement_theta_max 31.2600
_cell_measurement_theta_min 2.0270
_cell_volume 19568.6(5)
_computing_cell_refinement 'CrysAlisPro 1.171.39.46 (Rigaku OD, 2018)'
_computing_data_collection 'CrysAlisPro 1.171.39.46 (Rigaku OD, 2018)'
_computing_data_reduction 'CrysAlisPro 1.171.39.46 (Rigaku OD, 2018)'
_computing_structure_refinement 'SHELXL-2018/3 (Sheldrick, 2018)'
_computing_structure_solution 'SHELXL-2013/1 (Sheldrick, 2013)'
_diffrn_ambient_temperature 123(2)
_diffrn_detector 'CCD plate'
_diffrn_measured_fraction_theta_full 0.999
_diffrn_measured_fraction_theta_max 0.994
_diffrn_measurement_device 'abstract diffractometer'
_diffrn_measurement_device_type 'dtrek-CrysAlisPro-abstract goniometer imported rigaku-d*trek images'
_diffrn_measurement_method '\w scans'
_diffrn_radiation_monochromator graphite
_diffrn_radiation_probe x-ray
_diffrn_radiation_type 'Mo K\a'
_diffrn_radiation_wavelength 0.71073
_diffrn_reflns_av_R_equivalents 0.0410
_diffrn_reflns_av_unetI/netI 0.0420
_diffrn_reflns_Laue_measured_fraction_full 0.999
_diffrn_reflns_Laue_measured_fraction_max 0.994
_diffrn_reflns_limit_h_max 53
_diffrn_reflns_limit_h_min -52
_diffrn_reflns_limit_k_max 22
_diffrn_reflns_limit_k_min -22
_diffrn_reflns_limit_l_max 26
_diffrn_reflns_limit_l_min -39
_diffrn_reflns_number 83705
_diffrn_reflns_point_group_measured_fraction_full 0.999
_diffrn_reflns_point_group_measured_fraction_max 0.994
_diffrn_reflns_theta_full 25.242
_diffrn_reflns_theta_max 28.283
_diffrn_reflns_theta_min 2.069
_diffrn_source 'fine-focus sealed X-ray tube'
_diffrn_source_type 'Enhance (Mo) X-ray Source'
_exptl_absorpt_coefficient_mu 11.310
_exptl_absorpt_correction_T_max 1.00000
_exptl_absorpt_correction_T_min 0.57686
_exptl_absorpt_correction_type multi-scan
_exptl_absorpt_process_details
;
CrysAlisPro 1.171.39.46 (Rigaku Oxford Diffraction, 2018)
Empirical absorption correction using spherical harmonics,
 implemented in SCALE3 ABSPACK scaling algorithm.
;
_exptl_crystal_colour orange
_exptl_crystal_density_diffrn 2.442
_exptl_crystal_density_method 'Not measured'
_exptl_crystal_description block
_exptl_crystal_F_000 13436
_exptl_crystal_size_max 0.050
_exptl_crystal_size_mid 0.050
_exptl_crystal_size_min 0.050
_refine_diff_density_max 3.486
_refine_diff_density_min -2.028
_refine_diff_density_rms 0.244
_refine_ls_extinction_method none
_refine_ls_goodness_of_fit_ref 1.034
_refine_ls_hydrogen_treatment constr
_refine_ls_matrix_type full
_refine_ls_number_parameters 1033
_refine_ls_number_reflns 24139
_refine_ls_number_restraints 132
_refine_ls_restrained_S_all 1.037
_refine_ls_R_factor_all 0.0627
_refine_ls_R_factor_gt 0.0446
_refine_ls_shift/su_max 0.002
_refine_ls_shift/su_mean 0.000
_refine_ls_structure_factor_coef Fsqd
_refine_ls_weighting_details 'w=1/[\s^2^(Fo^2^)+(0.0355P)^2^+539.6310P] where P=(Fo^2^+2Fc^2^)/3'
_refine_ls_weighting_scheme calc
_refine_ls_wR_factor_gt 0.0957
_refine_ls_wR_factor_ref 0.1030
_reflns_Friedel_coverage 0.000
_reflns_number_gt 19144
_reflns_number_total 24139
_reflns_threshold_expression 'I > 2\s(I)'
_cod_data_source_file ja9b10569_si_002.cif
_cod_data_source_block Ag6
_cod_original_cell_volume 19568.5(5)
_cod_original_sg_symbol_H-M 'C 2/c'
_cod_database_code 4133897
_shelx_shelxl_version_number 2018/3
_shelx_space_group_comment
;
The symmetry employed for this shelxl refinement is uniquely defined
by the following loop, which should always be used as a source of
symmetry information in preference to the above space-group names.
They are only intended as comments.
;
_shelx_estimated_absorpt_t_min 0.602
_shelx_estimated_absorpt_t_max 0.602

loop_
_space_group_symop_operation_xyz
'x, y, z'
'-x, y, -z+1/2'
'x+1/2, y+1/2, z'
'-x+1/2, y+1/2, -z+1/2'
'-x, -y, -z'
'x, -y, z-1/2'
'-x+1/2, -y+1/2, -z'
'x+1/2, -y+1/2, z-1/2'

loop_
_atom_site_label
_atom_site_type_symbol
_atom_site_fract_x
_atom_site_fract_y
_atom_site_fract_z
_atom_site_U_iso_or_equiv
_atom_site_adp_type
_atom_site_occupancy
_atom_site_site_symmetry_order
_atom_site_calc_flag
_atom_site_refinement_flags_posn
_atom_site_refinement_flags_adp
_atom_site_refinement_flags_occupancy
Ag1 Ag 0.000000 0.86854(5) 0.250000 0.0283(2) Uani 1 2 d S T P
Ag2 Ag 0.03764(2) 0.99066(4) 0.30294(3) 0.03851(18) Uani 1 1 d . . .
Ag3 Ag 0.03049(2) 0.99417(4) 0.20986(3) 0.04066(19) Uani 1 1 d . . .
Ag4 Ag 0.000000 1.11338(6) 0.250000 0.0562(4) Uani 1 2 d S T P
N1 N 0.2432(2) 0.8503(6) 0.7727(3) 0.046(2) Uani 1 1 d . . .
C111 C 0.2498(3) 0.7937(7) 0.7350(3) 0.045(3) Uani 1 1 d . . .
H11A H 0.274545 0.793554 0.734653 0.054 Uiso 1 1 calc R U .
H11B H 0.243444 0.738816 0.742735 0.054 Uiso 1 1 calc R U .
C112 C 0.2314(4) 0.8132(10) 0.6873(4) 0.077(5) Uani 1 1 d . . .
H11C H 0.207005 0.821382 0.688315 0.092 Uiso 1 1 calc R U .
H11D H 0.240395 0.864196 0.677386 0.092 Uiso 1 1 calc R U .
C113 C 0.2345(4) 0.7501(11) 0.6530(5) 0.086(5) Uani 1 1 d . . .
H11E H 0.224894 0.699419 0.662308 0.104 Uiso 1 1 calc R U .
H11F H 0.258899 0.740898 0.652376 0.104 Uiso 1 1 calc R U .
C114 C 0.2168(4) 0.7720(12) 0.6060(5) 0.091(6) Uani 1 1 d . . .
H11G H 0.219604 0.728762 0.584765 0.136 Uiso 1 1 calc R U .
H11H H 0.192540 0.780111 0.606240 0.136 Uiso 1 1 calc R U .
H11I H 0.226553 0.821598 0.596306 0.136 Uiso 1 1 calc R U .
C121 C 0.2528(4) 0.9350(8) 0.7621(5) 0.065(4) Uani 1 1 d . . .
H12A H 0.245854 0.971642 0.784961 0.078 Uiso 1 1 calc R U .
H12B H 0.239938 0.950326 0.731850 0.078 Uiso 1 1 calc R U .
C122 C 0.2907(4) 0.9473(9) 0.7620(6) 0.084(5) Uani 1 1 d . . .
H12C H 0.303322 0.939106 0.793400 0.101 Uiso 1 1 calc R U .
H12D H 0.298378 0.905591 0.742437 0.101 Uiso 1 1 calc R U .
C123 C 0.3002(4) 1.0288(9) 0.7454(5) 0.078(4) Uani 1 1 d . . .
H12E H 0.322760 1.045712 0.761999 0.093 Uiso 1 1 calc R U .
H12F H 0.283217 1.069565 0.750264 0.093 Uiso 1 1 calc R U .
C124 C 0.3009(6) 1.0193(12) 0.6940(7) 0.122(7) Uani 1 1 d . . .
H12G H 0.306936 1.070661 0.681625 0.183 Uiso 1 1 calc R U .
H12H H 0.317789 0.978771 0.689790 0.183 Uiso 1 1 calc R U .
H12I H 0.278447 1.002503 0.678115 0.183 Uiso 1 1 calc R U .
C131 C 0.2647(3) 0.8212(7) 0.8167(3) 0.041(2) Uani 1 1 d . . .
H13A H 0.288566 0.817528 0.811986 0.050 Uiso 1 1 calc R U .
H13B H 0.257282 0.766304 0.822829 0.050 Uiso 1 1 calc R U .
C132 C 0.2640(3) 0.8721(7) 0.8591(4) 0.046(3) Uani 1 1 d . . .
H13C H 0.271617 0.927260 0.853892 0.055 Uiso 1 1 calc R U .
H13D H 0.240480 0.875055 0.865143 0.055 Uiso 1 1 calc R U .
C133 C 0.2870(3) 0.8359(8) 0.8999(4) 0.056(3) Uani 1 1 d . . .
H13E H 0.278079 0.782682 0.906463 0.067 Uiso 1 1 calc R U .
H13F H 0.309912 0.828007 0.892377 0.067 Uiso 1 1 calc R U .
C134 C 0.2900(3) 0.8875(9) 0.9421(4) 0.062(4) Uani 1 1 d . . .
H13G H 0.305112 0.861366 0.967396 0.093 Uiso 1 1 calc R U .
H13H H 0.299332 0.939896 0.936135 0.093 Uiso 1 1 calc R U .
H13I H 0.267488 0.894554 0.950227 0.093 Uiso 1 1 calc R U .
C141 C 0.2048(3) 0.8456(9) 0.7746(5) 0.073(4) Uani 1 1 d D U .
H14A H 0.191844 0.856867 0.743798 0.087 Uiso 1 1 calc R U .
H14B H 0.199330 0.888351 0.795222 0.087 Uiso 1 1 calc R U .
C142 C 0.1925(3) 0.7641(9) 0.7912(5) 0.088(4) Uani 1 1 d D U .
H14C H 0.200413 0.760777 0.824569 0.106 Uiso 1 1 calc R U .
H14D H 0.204158 0.720873 0.777132 0.106 Uiso 1 1 calc R U .
C143 C 0.1526(5) 0.7452(13) 0.7812(7) 0.110(5) Uani 1 1 d . U .
H14E H 0.147800 0.699123 0.799976 0.132 Uiso 1 1 calc R U .
H14F H 0.139967 0.792168 0.789774 0.132 Uiso 1 1 calc R U .
C144 C 0.1407(5) 0.7265(16) 0.7322(8) 0.171(8) Uani 1 1 d D U .
H14G H 0.116316 0.715206 0.726972 0.257 Uiso 1 1 calc R U .
H14H H 0.145127 0.772433 0.713616 0.257 Uiso 1 1 calc R U .
H14I H 0.152951 0.679497 0.723805 0.257 Uiso 1 1 calc R U .
N2 N 0.1307(2) 1.0817(6) 0.5024(3) 0.043(2) Uani 1 1 d . . .
C211 C 0.1436(3) 1.1136(6) 0.5505(3) 0.040(2) Uani 1 1 d . . .
H21A H 0.145571 1.172616 0.548588 0.047 Uiso 1 1 calc R U .
H21B H 0.126026 1.102305 0.569334 0.047 Uiso 1 1 calc R U .
C212 C 0.1768(3) 1.0816(8) 0.5753(4) 0.055(3) Uani 1 1 d . . .
H21C H 0.195092 1.095434 0.558268 0.066 Uiso 1 1 calc R U .
H21D H 0.175574 1.022530 0.577386 0.066 Uiso 1 1 calc R U .
C213 C 0.1847(3) 1.1168(7) 0.6224(3) 0.040(2) Uani 1 1 d . . .
H21E H 0.186181 1.175801 0.619740 0.048 Uiso 1 1 calc R U .
H21F H 0.165591 1.104868 0.638448 0.048 Uiso 1 1 calc R U .
C214 C 0.2169(3) 1.0868(10) 0.6508(4) 0.073(4) Uani 1 1 d . . .
H21G H 0.220176 1.112441 0.680834 0.109 Uiso 1 1 calc R U .
H21H H 0.215427 1.028563 0.654416 0.109 Uiso 1 1 calc R U .
H21I H 0.236051 1.099614 0.635677 0.109 Uiso 1 1 calc R U .
C221 C 0.0979(3) 1.1282(7) 0.4849(4) 0.046(3) Uani 1 1 d . . .
H22A H 0.082370 1.121076 0.507002 0.055 Uiso 1 1 calc R U .
H22B H 0.103580 1.185877 0.484361 0.055 Uiso 1 1 calc R U .
C222 C 0.0791(4) 1.1046(8) 0.4380(4) 0.063(3) Uani 1 1 d . . .
H22C H 0.074414 1.046339 0.436666 0.076 Uiso 1 1 calc R U .
H22D H 0.092766 1.118120 0.414340 0.076 Uiso 1 1 calc R U .
C223 C 0.0446(5) 1.1543(10) 0.4302(6) 0.103(6) Uani 1 1 d . U .
H22E H 0.032963 1.145352 0.456462 0.124 Uiso 1 1 calc R U .
H22F H 0.049984 1.212112 0.429239 0.124 Uiso 1 1 calc R U .
C224 C 0.0212(7) 1.1322(19) 0.3876(9) 0.203(14) Uani 1 1 d . U .
H22G H 0.000509 1.164594 0.384671 0.304 Uiso 1 1 calc R U .
H22H H 0.032350 1.142082 0.361330 0.304 Uiso 1 1 calc R U .
H22I H 0.015318 1.075279 0.388571 0.304 Uiso 1 1 calc R U .
C231 C 0.1566(3) 1.0951(8) 0.4719(4) 0.055(3) Uani 1 1 d . . .
H23A H 0.177256 1.063931 0.484228 0.066 Uiso 1 1 calc R U .
H23B H 0.147378 1.073148 0.441282 0.066 Uiso 1 1 calc R U .
C232 C 0.1667(4) 1.1799(8) 0.4664(5) 0.062(4) Uani 1 1 d . . .
H23C H 0.173294 1.204704 0.496823 0.075 Uiso 1 1 calc R U .
H23D H 0.147094 1.209936 0.449574 0.075 Uiso 1 1 calc R U .
C233 C 0.1964(3) 1.1859(10) 0.4406(5) 0.072(4) Uani 1 1 d . . .
H23E H 0.215689 1.154500 0.457097 0.086 Uiso 1 1 calc R U .
H23F H 0.189527 1.161549 0.410024 0.086 Uiso 1 1 calc R U .
C234 C 0.2079(4) 1.2694(12) 0.4349(6) 0.101(6) Uani 1 1 d . . .
H23G H 0.226892 1.268829 0.418162 0.152 Uiso 1 1 calc R U .
H23H H 0.189126 1.300698 0.417873 0.152 Uiso 1 1 calc R U .
H23I H 0.215318 1.293640 0.465000 0.152 Uiso 1 1 calc R U .
C241 C 0.1238(4) 0.9917(7) 0.5041(4) 0.056(3) Uani 1 1 d . . .
H24A H 0.118037 0.971520 0.472364 0.067 Uiso 1 1 calc R U .
H24B H 0.144958 0.964693 0.518654 0.067 Uiso 1 1 calc R U .
C242 C 0.0956(4) 0.9675(8) 0.5292(4) 0.068(4) Uani 1 1 d . . .
H24C H 0.097518 0.999005 0.557742 0.082 Uiso 1 1 calc R U .
H24D H 0.073351 0.979582 0.510103 0.082 Uiso 1 1 calc R U .
C243 C 0.0975(5) 0.8803(9) 0.5405(6) 0.096(5) Uani 1 1 d . U .
H24E H 0.096675 0.849050 0.512027 0.115 Uiso 1 1 calc R U .
H24F H 0.119496 0.868779 0.560537 0.115 Uiso 1 1 calc R U .
C244 C 0.0693(7) 0.8541(15) 0.5636(9) 0.180(11) Uani 1 1 d . U .
H24G H 0.071542 0.796657 0.570359 0.270 Uiso 1 1 calc R U .
H24H H 0.070346 0.884068 0.592131 0.270 Uiso 1 1 calc R U .
H24I H 0.047531 0.864343 0.543631 0.270 Uiso 1 1 calc R U .
N3 N 0.1259(2) 0.5867(6) 0.4682(3) 0.042(2) Uani 1 1 d . . .
C311 C 0.1594(3) 0.6157(7) 0.4561(4) 0.044(3) Uani 1 1 d . . .
H31A H 0.167435 0.662443 0.475525 0.053 Uiso 1 1 calc R U .
H31B H 0.155184 0.634232 0.424003 0.053 Uiso 1 1 calc R U .
C312 C 0.1881(3) 0.5525(7) 0.4618(4) 0.055(3) Uani 1 1 d . . .
H31C H 0.193031 0.534027 0.493897 0.066 Uiso 1 1 calc R U .
H31D H 0.180674 0.505558 0.442190 0.066 Uiso 1 1 calc R U .
C313 C 0.2194(3) 0.5881(9) 0.4489(4) 0.059(3) Uani 1 1 d . . .
H31E H 0.228442 0.630172 0.471150 0.071 Uiso 1 1 calc R U .
H31F H 0.213552 0.613391 0.418441 0.071 Uiso 1 1 calc R U .
C314 C 0.2472(4) 0.5227(9) 0.4478(5) 0.079(4) Uani 1 1 d . . .
H31G H 0.267384 0.547446 0.439250 0.118 Uiso 1 1 calc R U .
H31H H 0.253262 0.498160 0.478030 0.118 Uiso 1 1 calc R U .
H31I H 0.238388 0.481397 0.425379 0.118 Uiso 1 1 calc R U .
C321 C 0.1165(3) 0.5052(7) 0.4470(4) 0.052(3) Uani 1 1 d . . .
H32A H 0.094634 0.488373 0.455250 0.063 Uiso 1 1 calc R U .
H32B H 0.133957 0.466000 0.460652 0.063 Uiso 1 1 calc R U .
C322 C 0.1132(3) 0.5019(8) 0.3955(4) 0.059(3) Uani 1 1 d . . .
H32C H 0.128451 0.542436 0.385478 0.070 Uiso 1 1 calc R U .
H32D H 0.089625 0.515085 0.381153 0.070 Uiso 1 1 calc R U .
C323 C 0.1225(5) 0.4183(10) 0.3797(6) 0.099(5) Uani 1 1 d D U .
H32E H 0.120552 0.419341 0.346089 0.119 Uiso 1 1 calc R U .
H32F H 0.146613 0.407647 0.392785 0.119 Uiso 1 1 calc R U .
C324 C 0.1013(5) 0.3488(10) 0.3922(7) 0.116(7) Uani 1 1 d D U .
H32G H 0.109237 0.298675 0.380617 0.174 Uiso 1 1 calc R U .
H32H H 0.103526 0.345683 0.425477 0.174 Uiso 1 1 calc R U .
H32I H 0.077387 0.357412 0.378641 0.174 Uiso 1 1 calc R U .
C331 C 0.0995(3) 0.6491(7) 0.4507(4) 0.041(2) Uani 1 1 d . . .
H33A H 0.097763 0.653371 0.417197 0.049 Uiso 1 1 calc R U .
H33B H 0.107419 0.701571 0.464020 0.049 Uiso 1 1 calc R U .
C332 C 0.0643(3) 0.6328(8) 0.4612(4) 0.057(3) Uani 1 1 d . . .
H33C H 0.065864 0.619790 0.493944 0.068 Uiso 1 1 calc R U .
H33D H 0.053899 0.586480 0.443079 0.068 Uiso 1 1 calc R U .
C333 C 0.0419(3) 0.7085(8) 0.4491(4) 0.054(3) Uani 1 1 d . . .
H33E H 0.051598 0.752825 0.469438 0.064 Uiso 1 1 calc R U .
H33F H 0.043025 0.724521 0.417412 0.064 Uiso 1 1 calc R U .
C334 C 0.0065(3) 0.6978(10) 0.4532(5) 0.078(5) Uani 1 1 d . . .
H33G H -0.005948 0.747871 0.445076 0.118 Uiso 1 1 calc R U .
H33H H -0.003566 0.655000 0.432597 0.118 Uiso 1 1 calc R U .
H33I H 0.005019 0.683344 0.484698 0.118 Uiso 1 1 calc R U .
C341 C 0.1299(3) 0.5757(7) 0.5199(4) 0.049(3) Uani 1 1 d . . .
H34A H 0.108777 0.551167 0.526682 0.059 Uiso 1 1 calc R U .
H34B H 0.148599 0.537368 0.529822 0.059 Uiso 1 1 calc R U .
C342 C 0.1369(4) 0.6500(9) 0.5477(4) 0.075(4) Uani 1 1 d . . .
H34C H 0.119773 0.691257 0.535908 0.090 Uiso 1 1 calc R U .
H34D H 0.159538 0.670960 0.544859 0.090 Uiso 1 1 calc R U .
C343 C 0.1357(4) 0.6333(10) 0.5993(4) 0.072(4) Uani 1 1 d . . .
H34E H 0.112732 0.614590 0.602259 0.087 Uiso 1 1 calc R U .
H34F H 0.140277 0.683768 0.616832 0.087 Uiso 1 1 calc R U .
C344 C 0.1628(5) 0.5680(14) 0.6199(6) 0.122(8) Uani 1 1 d . . .
H34G H 0.161534 0.558897 0.652043 0.183 Uiso 1 1 calc R U .
H34H H 0.158133 0.517734 0.602914 0.183 Uiso 1 1 calc R U .
H34I H 0.185654 0.586850 0.617474 0.183 Uiso 1 1 calc R U .
N4 N 0.000000 0.4166(7) 0.250000 0.049(3) Uani 1 2 d S T P
C411 C 0.0309(3) 0.4719(6) 0.2539(4) 0.048(3) Uani 1 1 d . . .
H41A H 0.029073 0.503907 0.225599 0.057 Uiso 1 1 calc R U .
H41B H 0.030643 0.509628 0.279507 0.057 Uiso 1 1 calc R U .
C412 C 0.0649(3) 0.4274(7) 0.2618(5) 0.057(3) Uani 1 1 d . . .
H41C H 0.063241 0.380385 0.241180 0.068 Uiso 1 1 calc R U .
H41D H 0.069850 0.407546 0.293572 0.068 Uiso 1 1 calc R U .
C413 C 0.0942(3) 0.4820(8) 0.2529(5) 0.061(3) Uani 1 1 d . . .
H41E H 0.091213 0.535840 0.265526 0.073 Uiso 1 1 calc R U .
H41F H 0.115953 0.459940 0.269421 0.073 Uiso 1 1 calc R U .
C414 C 0.0964(3) 0.4902(7) 0.2030(5) 0.062(3) Uani 1 1 d . . .
H41G H 0.115487 0.525402 0.199717 0.092 Uiso 1 1 calc R U .
H41H H 0.100030 0.437283 0.190340 0.092 Uiso 1 1 calc R U .
H41I H 0.075267 0.513255 0.186441 0.092 Uiso 1 1 calc R U .
C421 C -0.0032(4) 0.3637(7) 0.2079(4) 0.064(4) Uani 1 1 d . . .
H42A H 0.016140 0.325736 0.212079 0.077 Uiso 1 1 calc R U .
H42B H -0.024273 0.331780 0.205453 0.077 Uiso 1 1 calc R U .
C422 C -0.0039(5) 0.4076(10) 0.1639(5) 0.092(6) Uani 1 1 d . . .
H42C H 0.016133 0.443470 0.166779 0.110 Uiso 1 1 calc R U .
H42D H -0.024538 0.441243 0.157495 0.110 Uiso 1 1 calc R U .
C423 C -0.0035(5) 0.3501(13) 0.1247(6) 0.115(7) Uani 1 1 d . . .
H42E H 0.018786 0.322695 0.129088 0.137 Uiso 1 1 calc R U .
H42F H -0.021145 0.308714 0.125395 0.137 Uiso 1 1 calc R U .
C424 C -0.0097(7) 0.3896(17) 0.0792(8) 0.169(11) Uani 1 1 d . U .
H42G H -0.009109 0.349209 0.055427 0.253 Uiso 1 1 calc R U .
H42H H -0.031938 0.415715 0.074244 0.253 Uiso 1 1 calc R U .
H42I H 0.008031 0.429709 0.077940 0.253 Uiso 1 1 calc R U .
C1A C 0.4096(3) 0.8262(7) 0.9327(4) 0.053(3) Uani 1 1 d . . .
H1A1 H 0.430697 0.802523 0.949990 0.064 Uiso 1 1 calc R U .
H1A2 H 0.399616 0.787174 0.909063 0.064 Uiso 1 1 calc R U .
C2A C 0.4179(4) 0.8986(8) 0.9108(4) 0.058(3) Uani 1 1 d . . .
H2A1 H 0.396683 0.925210 0.896084 0.070 Uiso 1 1 calc R U .
H2A2 H 0.431013 0.884656 0.886609 0.070 Uiso 1 1 calc R U .
Cl1A Cl 0.38041(10) 0.84330(18) 0.97057(11) 0.0643(9) Uani 1 1 d . . .
Cl2A Cl 0.44229(10) 0.9670(2) 0.95005(17) 0.0883(13) Uani 1 1 d . . .
C3B C 0.2019(4) 1.1110(10) 0.9088(5) 0.081(5) Uani 1 1 d . . .
H3B1 H 0.197891 1.119793 0.875454 0.097 Uiso 1 1 calc R U .
H3B2 H 0.184151 1.073669 0.915497 0.097 Uiso 1 1 calc R U .
C4B C 0.1977(4) 1.1896(9) 0.9318(4) 0.072(4) Uani 1 1 d . . .
H4B1 H 0.175952 1.214278 0.917427 0.087 Uiso 1 1 calc R U .
H4B2 H 0.216274 1.226135 0.927047 0.087 Uiso 1 1 calc R U .
Cl3B Cl 0.24121(14) 1.0654(3) 0.92478(16) 0.1121(17) Uani 1 1 d . U .
Cl4B Cl 0.19824(13) 1.1794(3) 0.99025(13) 0.1032(17) Uani 1 1 d . . .
O1 O 0.05545(14) 0.7958(3) 0.25397(18) 0.0201(11) Uani 1 1 d . . .
O2 O 0.08981(14) 0.9141(3) 0.30269(18) 0.0222(12) Uani 1 1 d . . .
O3 O 0.08140(14) 0.9174(3) 0.21174(19) 0.0214(12) Uani 1 1 d . . .
O4 O 0.12229(14) 0.8113(3) 0.25801(18) 0.0197(11) Uani 1 1 d . . .
O5 O -0.00476(14) 0.7441(3) 0.19819(18) 0.0201(11) Uani 1 1 d . . .
O6 O 0.0562(2) 0.9299(4) 0.3747(2) 0.0420(18) Uani 1 1 d . . .
O7 O 0.08638(18) 1.0755(4) 0.3277(2) 0.0384(17) Uani 1 1 d . . .
O8 O 0.07406(16) 1.0816(4) 0.1882(2) 0.0337(15) Uani 1 1 d . . .
O9 O 0.03228(16) 0.9451(4) 0.1359(2) 0.0337(15) Uani 1 1 d . . .
O10 O 0.03971(14) 0.6474(3) 0.25196(18) 0.0200(11) Uani 1 1 d . . .
O11 O 0.06594(15) 0.7832(3) 0.35071(19) 0.0237(12) Uani 1 1 d . . .
O12 O 0.12489(19) 0.9594(4) 0.3774(2) 0.0382(17) Uani 1 1 d . . .
O13 O 0.12004(15) 1.0465(3) 0.25907(19) 0.0255(13) Uani 1 1 d . . .
O14 O 0.10186(15) 0.9662(4) 0.14162(19) 0.0275(13) Uani 1 1 d . . .
O15 O 0.04570(14) 0.7905(3) 0.15745(18) 0.0217(12) Uani 1 1 d . . .
O16 O 0.08844(13) 0.6885(3) 0.20178(18) 0.0202(11) Uani 1 1 d . . .
O17 O 0.09804(14) 0.6819(3) 0.30729(18) 0.0219(12) Uani 1 1 d . . .
O18 O 0.13053(16) 0.7985(4) 0.35470(18) 0.0275(13) Uani 1 1 d . . .
O19 O 0.15937(15) 0.9420(4) 0.30584(19) 0.0282(13) Uani 1 1 d . . .
O20 O 0.15300(14) 0.9430(3) 0.21690(19) 0.0233(12) Uani 1 1 d . . .
O21 O 0.11044(14) 0.8079(3) 0.15959(18) 0.0213(12) Uani 1 1 d . . .
O22 O 0.14715(15) 0.6709(3) 0.25708(18) 0.0236(12) Uani 1 1 d . . .
O23 O 0.18101(14) 0.7859(4) 0.30814(19) 0.0267(13) Uani 1 1 d . . .
O24 O 0.17266(14) 0.7941(4) 0.21625(19) 0.0250(13) Uani 1 1 d . . .
O25 O 0.02848(14) 0.6261(3) 0.15886(19) 0.0242(12) Uani 1 1 d . . .
O26 O 0.04500(15) 0.6223(3) 0.34428(19) 0.0251(12) Uani 1 1 d . . .
O27 O 0.1051(2) 0.8421(4) 0.4311(2) 0.0427(18) Uani 1 1 d . . .
O28 O 0.15534(19) 1.0915(4) 0.3461(2) 0.0443(18) Uani 1 1 d . . .
O29 O 0.14291(16) 1.0916(4) 0.1786(2) 0.0333(15) Uani 1 1 d . . .
O30 O 0.06597(16) 0.8579(4) 0.0810(2) 0.0323(14) Uani 1 1 d . . .
O31 O 0.16385(15) 0.6473(4) 0.3509(2) 0.0300(14) Uani 1 1 d . . .
O32 O 0.21713(16) 0.9006(4) 0.2700(2) 0.0343(15) Uani 1 1 d . . .
O33 O 0.14700(15) 0.6637(4) 0.1625(2) 0.0285(13) Uani 1 1 d . . .
OW1 O 0.0534(2) 1.1940(6) 0.2630(5) 0.095(4) Uani 1 1 d . U .
Si1 Si 0.08653(5) 0.85985(12) 0.25670(7) 0.0176(4) Uani 1 1 d . . .
W1 W 0.04937(2) 0.70200(2) 0.30943(2) 0.01879(7) Uani 1 1 d . . .
W2 W 0.04120(2) 0.70262(2) 0.19645(2) 0.01838(7) Uani 1 1 d . . .
W3 W 0.14245(2) 0.71596(2) 0.31311(2) 0.02142(7) Uani 1 1 d . . .
W4 W 0.07028(2) 0.87766(2) 0.13826(2) 0.02402(8) Uani 1 1 d . . .
W5 W 0.11917(2) 1.01731(2) 0.19769(2) 0.02359(8) Uani 1 1 d . . .
W6 W 0.13325(2) 0.73023(2) 0.19955(2) 0.02127(7) Uani 1 1 d . . .
W7 W 0.17549(2) 0.87236(2) 0.26646(2) 0.02478(8) Uani 1 1 d . . .
W8 W 0.09768(2) 0.86602(2) 0.37430(2) 0.02946(9) Uani 1 1 d . . .
W9 W 0.12521(2) 1.02319(2) 0.32298(2) 0.03575(10) Uani 1 1 d . . .

loop_
_atom_site_aniso_label
_atom_site_aniso_U_11
_atom_site_aniso_U_22
_atom_site_aniso_U_33
_atom_site_aniso_U_23
_atom_site_aniso_U_13
_atom_site_aniso_U_12
Ag1 0.0289(5) 0.0152(4) 0.0440(6) 0.000 0.0156(4) 0.000
Ag2 0.0326(4) 0.0230(3) 0.0658(5) -0.0058(3) 0.0247(4) -0.0035(3)
Ag3 0.0315(4) 0.0237(3) 0.0735(6) 0.0124(3) 0.0278(4) 0.0056(3)
Ag4 0.0375(6) 0.0168(5) 0.1203(12) 0.000 0.0302(7) 0.000
N1 0.041(5) 0.057(6) 0.041(5) -0.004(4) 0.010(4) 0.019(4)
C111 0.040(6) 0.063(7) 0.032(5) 0.000(5) 0.008(4) 0.015(5)
C112 0.076(10) 0.098(12) 0.052(8) -0.018(8) 0.001(7) 0.034(9)
C113 0.071(10) 0.130(15) 0.049(8) -0.012(9) -0.015(7) 0.009(10)
C114 0.069(10) 0.150(17) 0.048(8) -0.001(9) -0.006(7) -0.011(11)
C121 0.080(10) 0.054(8) 0.057(8) 0.002(6) 0.003(7) 0.040(7)
C122 0.098(13) 0.070(10) 0.091(12) 0.019(9) 0.038(10) 0.003(9)
C123 0.105(13) 0.064(9) 0.064(9) 0.003(7) 0.017(9) 0.002(9)
C124 0.142(19) 0.086(14) 0.15(2) -0.011(13) 0.044(16) 0.015(13)
C131 0.033(5) 0.057(7) 0.033(5) 0.003(5) 0.004(4) 0.014(5)
C132 0.046(6) 0.053(7) 0.043(6) -0.012(5) 0.018(5) 0.007(5)
C133 0.057(8) 0.066(8) 0.049(7) -0.005(6) 0.020(6) 0.013(6)
C134 0.057(8) 0.079(9) 0.053(8) -0.021(7) 0.014(6) -0.005(7)
C141 0.049(6) 0.103(9) 0.065(7) -0.028(7) 0.007(6) 0.030(7)
C142 0.059(6) 0.104(8) 0.097(7) -0.039(7) 0.003(6) 0.014(6)
C143 0.093(7) 0.120(8) 0.115(7) -0.042(7) 0.010(6) 0.017(6)
C144 0.160(13) 0.160(14) 0.184(14) -0.002(12) 0.002(12) 0.010(12)
N2 0.044(5) 0.053(6) 0.034(5) -0.016(4) 0.012(4) 0.002(4)
C211 0.049(6) 0.042(6) 0.029(5) -0.011(4) 0.013(4) -0.003(5)
C212 0.061(8) 0.065(8) 0.041(6) -0.007(6) 0.011(6) 0.017(6)
C213 0.036(5) 0.048(6) 0.039(6) -0.004(5) 0.013(4) -0.003(5)
C214 0.062(9) 0.113(13) 0.043(7) -0.016(8) 0.010(6) 0.024(8)
C221 0.044(6) 0.059(7) 0.038(5) -0.008(5) 0.018(4) 0.003(5)
C222 0.077(8) 0.067(8) 0.043(6) -0.014(6) 0.005(6) -0.007(6)
C223 0.111(10) 0.073(9) 0.101(11) -0.014(8) -0.046(8) 0.016(8)
C224 0.18(2) 0.24(3) 0.154(18) -0.069(19) -0.071(15) 0.05(2)
C231 0.064(8) 0.074(8) 0.032(6) -0.020(6) 0.023(5) 0.003(7)
C232 0.070(9) 0.069(9) 0.059(8) -0.004(7) 0.042(7) -0.002(7)
C233 0.054(8) 0.110(12) 0.057(8) -0.031(8) 0.026(6) -0.027(8)
C234 0.094(13) 0.133(16) 0.095(13) -0.009(12) 0.066(11) -0.021(12)
C241 0.083(9) 0.039(6) 0.050(7) -0.023(5) 0.021(6) 0.003(6)
C242 0.104(10) 0.065(7) 0.041(7) -0.017(6) 0.027(7) -0.016(7)
C243 0.163(14) 0.068(7) 0.068(9) -0.022(7) 0.050(9) -0.033(8)
C244 0.23(2) 0.147(19) 0.19(2) -0.016(16) 0.116(19) -0.079(18)
N3 0.037(5) 0.055(6) 0.031(5) 0.021(4) 0.001(4) -0.001(4)
C311 0.043(6) 0.053(7) 0.036(6) 0.018(5) 0.007(5) -0.007(5)
C312 0.057(8) 0.049(7) 0.055(7) 0.014(6) -0.003(6) 0.002(6)
C313 0.045(7) 0.080(9) 0.047(7) 0.011(6) -0.006(5) 0.003(6)
C314 0.079(11) 0.086(11) 0.067(9) -0.009(8) 0.002(8) 0.021(9)
C321 0.057(7) 0.047(6) 0.051(6) 0.019(5) 0.002(5) -0.014(6)
C322 0.055(7) 0.066(7) 0.046(6) 0.009(5) -0.014(5) -0.007(6)
C323 0.137(13) 0.083(8) 0.073(9) -0.007(7) 0.004(9) -0.007(8)
C324 0.161(17) 0.084(10) 0.098(13) 0.001(10) 0.009(12) -0.019(11)
C331 0.043(6) 0.046(6) 0.036(6) 0.016(5) 0.010(5) -0.001(5)
C332 0.048(7) 0.069(8) 0.053(7) 0.025(6) 0.005(6) -0.008(6)
C333 0.046(7) 0.065(8) 0.050(7) 0.006(6) 0.009(5) 0.000(6)
C334 0.054(9) 0.106(13) 0.074(10) 0.026(9) 0.010(7) -0.003(8)
C341 0.046(6) 0.059(7) 0.039(6) 0.022(5) 0.001(5) -0.003(5)
C342 0.116(13) 0.071(9) 0.039(7) 0.009(7) 0.012(8) -0.018(9)
C343 0.074(10) 0.094(11) 0.045(8) 0.011(7) 0.002(7) 0.004(8)
C344 0.108(16) 0.19(2) 0.064(11) 0.014(13) -0.001(10) -0.017(16)
N4 0.075(10) 0.017(5) 0.051(8) 0.000 0.000(7) 0.000
C411 0.060(7) 0.025(5) 0.058(7) 0.006(5) 0.012(6) -0.004(5)
C412 0.046(7) 0.044(7) 0.078(9) 0.009(6) 0.002(6) 0.004(5)
C413 0.059(8) 0.047(7) 0.075(9) -0.004(6) 0.006(7) 0.002(6)
C414 0.066(9) 0.044(7) 0.075(9) 0.009(6) 0.012(7) 0.021(6)
C421 0.088(10) 0.042(7) 0.066(9) -0.021(6) 0.024(7) -0.015(7)
C422 0.131(15) 0.093(12) 0.055(9) -0.034(9) 0.029(9) -0.043(11)
C423 0.118(16) 0.137(18) 0.088(14) -0.055(13) 0.015(12) -0.008(14)
C424 0.21(3) 0.20(2) 0.097(16) -0.025(16) 0.042(17) -0.06(2)
C1A 0.060(8) 0.045(7) 0.052(7) -0.015(6) 0.005(6) 0.013(6)
C2A 0.074(9) 0.059(8) 0.047(7) -0.014(6) 0.026(6) 0.001(7)
Cl1A 0.098(3) 0.0430(16) 0.0604(19) -0.0093(14) 0.0375(18) -0.0034(16)
Cl2A 0.066(2) 0.074(2) 0.136(4) -0.049(2) 0.047(2) -0.0119(19)
C3B 0.083(11) 0.104(13) 0.044(8) 0.006(8) -0.021(7) 0.014(9)
C4B 0.088(11) 0.084(11) 0.038(7) 0.002(7) -0.007(7) 0.015(9)
Cl3B 0.129(4) 0.122(4) 0.080(3) -0.015(3) 0.003(3) 0.056(3)
Cl4B 0.115(4) 0.142(4) 0.048(2) 0.006(2) 0.001(2) 0.064(3)
O1 0.021(3) 0.016(3) 0.024(3) 0.001(2) 0.006(2) -0.003(2)
O2 0.028(3) 0.021(3) 0.021(3) -0.004(2) 0.012(2) -0.004(2)
O3 0.023(3) 0.019(3) 0.024(3) 0.002(2) 0.009(2) 0.000(2)
O4 0.020(3) 0.021(3) 0.020(3) 0.001(2) 0.008(2) 0.000(2)
O5 0.026(3) 0.017(3) 0.018(3) 0.001(2) 0.008(2) 0.001(2)
O6 0.073(5) 0.022(3) 0.039(4) -0.008(3) 0.030(4) 0.000(3)
O7 0.051(4) 0.023(3) 0.048(4) -0.014(3) 0.029(3) -0.015(3)
O8 0.034(4) 0.031(3) 0.039(4) 0.003(3) 0.013(3) 0.000(3)
O9 0.030(3) 0.026(3) 0.044(4) 0.006(3) 0.004(3) 0.008(3)
O10 0.026(3) 0.015(3) 0.021(3) 0.002(2) 0.008(2) 0.000(2)
O11 0.033(3) 0.022(3) 0.019(3) -0.005(2) 0.014(2) -0.007(2)
O12 0.062(5) 0.033(4) 0.023(3) -0.010(3) 0.018(3) -0.021(3)
O13 0.036(3) 0.020(3) 0.026(3) -0.003(2) 0.017(3) -0.004(2)
O14 0.033(3) 0.027(3) 0.023(3) 0.006(2) 0.005(3) -0.002(3)
O15 0.022(3) 0.021(3) 0.022(3) 0.004(2) 0.003(2) 0.002(2)
O16 0.020(3) 0.025(3) 0.017(3) -0.002(2) 0.006(2) 0.003(2)
O17 0.025(3) 0.021(3) 0.019(3) -0.001(2) 0.003(2) -0.001(2)
O18 0.035(3) 0.034(3) 0.013(3) -0.003(2) 0.002(2) -0.012(3)
O19 0.030(3) 0.032(3) 0.023(3) -0.001(3) 0.006(3) -0.009(3)
O20 0.022(3) 0.029(3) 0.020(3) -0.002(2) 0.007(2) 0.001(2)
O21 0.020(3) 0.025(3) 0.019(3) 0.001(2) 0.005(2) 0.002(2)
O22 0.029(3) 0.022(3) 0.019(3) 0.005(2) 0.002(2) -0.005(2)
O23 0.019(3) 0.038(3) 0.023(3) 0.007(3) 0.001(2) -0.004(3)
O24 0.020(3) 0.034(3) 0.023(3) 0.004(3) 0.010(2) -0.003(2)
O25 0.022(3) 0.024(3) 0.026(3) -0.004(2) 0.003(2) 0.001(2)
O26 0.032(3) 0.020(3) 0.022(3) 0.004(2) 0.003(2) -0.002(2)
O27 0.073(5) 0.038(4) 0.020(3) -0.006(3) 0.014(3) -0.027(4)
O28 0.060(5) 0.042(4) 0.033(4) -0.009(3) 0.015(3) -0.027(4)
O29 0.038(4) 0.028(3) 0.036(4) 0.004(3) 0.013(3) -0.013(3)
O30 0.038(4) 0.035(4) 0.023(3) 0.010(3) 0.003(3) -0.002(3)
O31 0.025(3) 0.037(4) 0.027(3) 0.009(3) 0.002(3) 0.003(3)
O32 0.028(3) 0.034(4) 0.040(4) 0.002(3) 0.003(3) -0.005(3)
O33 0.026(3) 0.033(3) 0.028(3) -0.001(3) 0.008(3) 0.007(3)
OW1 0.045(5) 0.048(5) 0.193(11) -0.009(6) 0.028(6) -0.013(4)
Si1 0.0208(10) 0.0160(10) 0.0171(10) 0.0000(8) 0.0064(8) -0.0007(8)
W1 0.02131(16) 0.01758(15) 0.01826(16) 0.00202(12) 0.00560(12) -0.00127(12)
W2 0.02024(15) 0.01744(15) 0.01810(15) -0.00197(12) 0.00517(12) 0.00080(12)
W3 0.02065(16) 0.02478(17) 0.01846(16) 0.00391(13) 0.00246(12) 0.00020(13)
W4 0.02670(17) 0.02426(17) 0.02318(17) 0.00005(13) 0.01005(13) -0.00088(13)
W5 0.02624(17) 0.02069(16) 0.02608(18) 0.00366(13) 0.01073(14) -0.00311(13)
W6 0.01933(15) 0.02738(17) 0.01789(16) -0.00165(13) 0.00550(12) 0.00337(13)
W7 0.02084(16) 0.02812(18) 0.02517(18) 0.00342(14) 0.00348(13) -0.00464(13)
W8 0.0442(2) 0.02683(18) 0.02042(17) -0.00493(14) 0.01401(15) -0.01136(16)
W9 0.0518(3) 0.0313(2) 0.0271(2) -0.00740(15) 0.01505(17) -0.02200(18)

loop_
_atom_type_symbol
_atom_type_description
_atom_type_scat_dispersion_real
_atom_type_scat_dispersion_imag
_atom_type_scat_source
Ag Ag -0.8971 1.1015 'International Tables Vol C Tables 4.2.6.8 and 6.1.1.4'
C C 0.0033 0.0016 'International Tables Vol C Tables 4.2.6.8 and 6.1.1.4'
Cl Cl 0.1484 0.1585 'International Tables Vol C Tables 4.2.6.8 and 6.1.1.4'
N N 0.0061 0.0033 'International Tables Vol C Tables 4.2.6.8 and 6.1.1.4'
O O 0.0106 0.0060 'International Tables Vol C Tables 4.2.6.8 and 6.1.1.4'
Si Si 0.0817 0.0704 'International Tables Vol C Tables 4.2.6.8 and 6.1.1.4'
W W -0.8490 6.8722 'International Tables Vol C Tables 4.2.6.8 and 6.1.1.4'
H H 0.0000 0.0000 'International Tables Vol C Tables 4.2.6.8 and 6.1.1.4'

loop_
_geom_angle_atom_site_label_1
_geom_angle_atom_site_label_2
_geom_angle_atom_site_label_3
_geom_angle
_geom_angle_site_symmetry_1
_geom_angle_site_symmetry_3
O1 Ag1 O1 122.2(2) . 2
O1 Ag1 O5 67.12(17) . 2
O1 Ag1 O5 67.02(17) 2 2
O1 Ag1 O5 67.01(17) . .
O1 Ag1 O5 67.13(17) 2 .
O5 Ag1 O5 72.5(2) 2 .
O1 Ag1 Ag3 86.21(12) . .
O1 Ag1 Ag3 142.17(12) 2 .
O5 Ag1 Ag3 150.34(12) 2 .
O5 Ag1 Ag3 109.85(12) . .
O1 Ag1 Ag3 142.17(12) . 2
O1 Ag1 Ag3 86.21(12) 2 2
O5 Ag1 Ag3 109.85(12) 2 2
O5 Ag1 Ag3 150.34(12) . 2
Ag3 Ag1 Ag3 82.96(4) . 2
O1 Ag1 Ag2 138.55(12) . 2
O1 Ag1 Ag2 86.76(12) 2 2
O5 Ag1 Ag2 152.54(12) 2 2
O5 Ag1 Ag2 105.67(12) . 2
Ag3 Ag1 Ag2 56.88(3) . 2
Ag3 Ag1 Ag2 58.08(3) 2 2
O1 Ag1 Ag2 86.77(12) . .
O1 Ag1 Ag2 138.55(12) 2 .
O5 Ag1 Ag2 105.67(12) 2 .
O5 Ag1 Ag2 152.54(12) . .
Ag3 Ag1 Ag2 58.08(3) . .
Ag3 Ag1 Ag2 56.88(3) 2 .
Ag2 Ag1 Ag2 88.30(4) 2 .
O6 Ag2 O7 82.4(2) . .
O6 Ag2 O2 69.4(2) . .
O7 Ag2 O2 70.4(2) . .
O6 Ag2 Ag3 106.60(19) . 2
O7 Ag2 Ag3 140.76(16) . 2
O2 Ag2 Ag3 148.81(13) . 2
O6 Ag2 Ag3 152.27(15) . .
O7 Ag2 Ag3 103.32(16) . .
O2 Ag2 Ag3 86.80(13) . .
Ag3 Ag2 Ag3 86.24(3) 2 .
O6 Ag2 Ag1 104.19(16) . .
O7 Ag2 Ag1 155.43(15) . .
O2 Ag2 Ag1 89.57(13) . .
Ag3 Ag2 Ag1 60.77(2) 2 .
Ag3 Ag2 Ag1 60.19(2) . .
O6 Ag2 Ag4 149.30(16) . .
O7 Ag2 Ag4 93.82(18) . .
O2 Ag2 Ag4 137.82(13) . .
Ag3 Ag2 Ag4 58.78(3) 2 .
Ag3 Ag2 Ag4 58.23(2) . .
Ag1 Ag2 Ag4 91.84(3) . .
O9 Ag3 O3 70.8(2) . .
O9 Ag3 O8 79.6(2) . .
O3 Ag3 O8 71.5(2) . .
O9 Ag3 Ag2 93.30(16) . 2
O3 Ag3 Ag2 145.91(13) . 2
O8 Ag3 Ag2 136.77(15) . 2
O9 Ag3 Ag4 138.90(15) . .
O3 Ag3 Ag4 145.68(14) . .
O8 Ag3 Ag4 94.36(15) . .
Ag2 Ag3 Ag4 63.58(2) 2 .
O9 Ag3 Ag2 157.21(15) . .
O3 Ag3 Ag2 91.67(13) . .
O8 Ag3 Ag2 109.18(16) . .
Ag2 Ag3 Ag2 93.71(3) 2 .
Ag4 Ag3 Ag2 62.91(3) . .
O9 Ag3 Ag1 103.07(16) . .
O3 Ag3 Ag1 91.30(13) . .
O8 Ag3 Ag1 160.85(16) . .
Ag2 Ag3 Ag1 62.35(2) 2 .
Ag4 Ag3 Ag1 95.55(3) . .
Ag2 Ag3 Ag1 61.73(2) . .
OW1 Ag4 OW1 114.8(5) . 2
OW1 Ag4 Ag3 91.4(2) . .
OW1 Ag4 Ag3 139.9(3) 2 .
OW1 Ag4 Ag3 139.9(3) . 2
OW1 Ag4 Ag3 91.4(2) 2 2
Ag3 Ag4 Ag3 85.95(4) . 2
OW1 Ag4 Ag2 87.0(3) . .
OW1 Ag4 Ag2 145.8(3) 2 .
Ag3 Ag4 Ag2 58.86(3) . .
Ag3 Ag4 Ag2 57.64(3) 2 .
OW1 Ag4 Ag2 145.8(3) . 2
OW1 Ag4 Ag2 87.0(3) 2 2
Ag3 Ag4 Ag2 57.64(3) . 2
Ag3 Ag4 Ag2 58.86(3) 2 2
Ag2 Ag4 Ag2 88.02(4) . 2
C121 N1 C131 110.6(9) . .
C121 N1 C111 109.8(9) . .
C131 N1 C111 106.9(8) . .
C121 N1 C141 110.3(9) . .
C131 N1 C141 111.6(9) . .
C111 N1 C141 107.4(9) . .
C112 C111 N1 116.0(9) . .
C113 C112 C111 113.9(12) . .
C112 C113 C114 112.7(15) . .
N1 C121 C122 114.5(10) . .
C123 C122 C121 115.1(14) . .
C122 C123 C124 106.3(14) . .
N1 C131 C132 116.4(9) . .
C133 C132 C131 110.1(9) . .
C134 C133 C132 112.9(10) . .
N1 C141 C142 115.3(10) . .
C141 C142 C143 118.2(13) . .
C144 C143 C142 111.0(16) . .
C231 N2 C241 108.2(8) . .
C231 N2 C211 111.0(8) . .
C241 N2 C211 110.1(9) . .
C231 N2 C221 110.9(9) . .
C241 N2 C221 111.1(9) . .
C211 N2 C221 105.5(8) . .
C212 C211 N2 117.3(9) . .
C211 C212 C213 110.0(9) . .
C214 C213 C212 114.5(10) . .
C222 C221 N2 115.9(9) . .
C221 C222 C223 106.0(10) . .
C224 C223 C222 113.2(17) . .
C232 C231 N2 115.8(9) . .
C231 C232 C233 111.7(11) . .
C234 C233 C232 113.8(13) . .
C242 C241 N2 115.6(9) . .
C243 C242 C241 111.0(13) . .
C244 C243 C242 112.2(18) . .
C331 N3 C321 111.6(8) . .
C331 N3 C311 106.9(8) . .
C321 N3 C311 110.5(9) . .
C331 N3 C341 111.8(9) . .
C321 N3 C341 106.5(8) . .
C311 N3 C341 109.7(8) . .
N3 C311 C312 115.0(9) . .
C313 C312 C311 109.8(10) . .
C312 C313 C314 111.1(12) . .
N3 C321 C322 115.0(9) . .
C321 C322 C323 111.1(11) . .
C324 C323 C322 116.1(15) . .
N3 C331 C332 115.0(8) . .
C331 C332 C333 108.8(9) . .
C334 C333 C332 114.2(11) . .
C342 C341 N3 115.8(9) . .
C341 C342 C343 111.2(11) . .
C342 C343 C344 111.3(13) . .
C421 N4 C421 109.1(12) . 2
C421 N4 C411 111.1(7) . .
C421 N4 C411 109.8(7) 2 .
C421 N4 C411 109.8(7) . 2
C421 N4 C411 111.1(7) 2 2
C411 N4 C411 105.9(11) . 2
C412 C411 N4 113.8(8) . .
C411 C412 C413 111.6(10) . .
C414 C413 C412 113.6(11) . .
C422 C421 N4 115.1(10) . .
C421 C422 C423 111.3(15) . .
C424 C423 C422 114(2) . .
C2A C1A Cl1A 112.5(8) . .
C1A C2A Cl2A 112.4(9) . .
C4B C3B Cl3B 115.2(11) . .
C3B C4B Cl4B 112.8(11) . .
Si1 O1 W2 124.3(3) . .
Si1 O1 W1 125.6(3) . .
W2 O1 W1 91.78(18) . .
Si1 O1 Ag1 110.2(3) . .
W2 O1 Ag1 101.0(2) . .
W1 O1 Ag1 98.99(19) . .
Si1 O2 W8 125.2(3) . .
Si1 O2 W9 127.6(3) . .
W8 O2 W9 93.2(2) . .
Si1 O2 Ag2 110.6(3) . .
W8 O2 Ag2 99.2(2) . .
W9 O2 Ag2 94.10(19) . .
Si1 O3 W4 126.8(3) . .
Si1 O3 W5 125.2(3) . .
W4 O3 W5 93.36(19) . .
Si1 O3 Ag3 108.4(3) . .
W4 O3 Ag3 96.5(2) . .
W5 O3 Ag3 100.8(2) . .
Si1 O4 W6 123.6(3) . .
Si1 O4 W3 123.2(3) . .
W6 O4 W3 92.49(19) . .
Si1 O4 W7 124.2(3) . .
W6 O4 W7 92.63(19) . .
W3 O4 W7 91.55(19) . .
W1 O5 W2 136.8(3) 2 .
W1 O5 Ag1 109.8(2) 2 .
W2 O5 Ag1 109.2(2) . .
W8 O6 Ag2 110.8(3) . .
W9 O7 Ag2 110.6(3) . .
W5 O8 Ag3 107.4(3) . .
W4 O9 Ag3 109.2(3) . .
W2 O10 W1 120.9(3) . .
W1 O11 W8 153.5(3) . .
W8 O12 W9 120.0(3) . .
W5 O13 W9 152.9(3) . .
W5 O14 W4 121.5(3) . .
W2 O15 W4 152.3(3) . .
W2 O16 W6 150.9(3) . .
W3 O17 W1 151.4(3) . .
W8 O18 W3 150.1(3) . .
W7 O19 W9 153.7(3) . .
W5 O20 W7 147.3(3) . .
W6 O21 W4 151.2(3) . .
W3 O22 W6 121.1(3) . .
W7 O23 W3 120.1(3) . .
W6 O24 W7 120.3(3) . .
O2 Si1 O1 110.7(3) . .
O2 Si1 O3 110.1(3) . .
O1 Si1 O3 111.2(3) . .
O2 Si1 O4 108.4(3) . .
O1 Si1 O4 109.4(3) . .
O3 Si1 O4 107.0(3) . .
O26 W1 O11 103.1(3) . .
O26 W1 O5 99.5(3) . 2
O11 W1 O5 91.5(2) . 2
O26 W1 O10 98.4(2) . .
O11 W1 O10 157.4(2) . .
O5 W1 O10 91.9(2) 2 .
O26 W1 O17 95.4(3) . .
O11 W1 O17 84.7(2) . .
O5 W1 O17 165.1(2) 2 .
O10 W1 O17 86.3(2) . .
O26 W1 O1 171.6(2) . .
O11 W1 O1 84.8(2) . .
O5 W1 O1 83.1(2) 2 .
O10 W1 O1 73.4(2) . .
O17 W1 O1 82.2(2) . .
O25 W2 O16 98.0(2) . .
O25 W2 O15 103.0(3) . .
O16 W2 O15 86.9(2) . .
O25 W2 O10 99.0(3) . .
O16 W2 O10 92.9(2) . .
O15 W2 O10 157.8(2) . .
O25 W2 O5 96.2(2) . .
O16 W2 O5 165.3(2) . .
O15 W2 O5 86.3(2) . .
O10 W2 O5 88.5(2) . .
O25 W2 O1 172.5(2) . .
O16 W2 O1 84.8(2) . .
O15 W2 O1 84.0(2) . .
O10 W2 O1 73.9(2) . .
O5 W2 O1 81.5(2) . .
O31 W3 O17 102.4(3) . .
O31 W3 O22 101.5(3) . .
O17 W3 O22 92.3(2) . .
O31 W3 O23 98.0(3) . .
O17 W3 O23 159.1(2) . .
O22 W3 O23 88.1(2) . .
O31 W3 O18 101.6(3) . .
O17 W3 O18 86.4(2) . .
O22 W3 O18 156.6(2) . .
O23 W3 O18 85.0(3) . .
O31 W3 O4 170.3(2) . .
O17 W3 O4 86.4(2) . .
O22 W3 O4 73.9(2) . .
O23 W3 O4 73.6(2) . .
O18 W3 O4 82.7(2) . .
O30 W4 O9 98.0(3) . .
O30 W4 O15 100.7(3) . .
O9 W4 O15 90.6(3) . .
O30 W4 O14 98.5(3) . .
O9 W4 O14 93.5(3) . .
O15 W4 O14 159.6(2) . .
O30 W4 O21 97.9(3) . .
O9 W4 O21 163.8(3) . .
O15 W4 O21 83.6(2) . .
O14 W4 O21 87.0(2) . .
O30 W4 O3 171.7(3) . .
O9 W4 O3 83.1(2) . .
O15 W4 O3 87.5(2) . .
O14 W4 O3 73.2(2) . .
O21 W4 O3 81.6(2) . .
O29 W5 O20 99.7(3) . .
O29 W5 O13 102.6(3) . .
O20 W5 O13 89.2(3) . .
O29 W5 O14 99.8(3) . .
O20 W5 O14 96.0(3) . .
O13 W5 O14 155.8(2) . .
O29 W5 O8 95.8(3) . .
O20 W5 O8 163.6(2) . .
O13 W5 O8 82.2(3) . .
O14 W5 O8 86.5(3) . .
O29 W5 O3 170.6(3) . .
O20 W5 O3 85.8(2) . .
O13 W5 O3 84.9(2) . .
O14 W5 O3 71.9(2) . .
O8 W5 O3 79.6(2) . .
O33 W6 O21 102.3(3) . .
O33 W6 O24 100.7(3) . .
O21 W6 O24 93.8(2) . .
O33 W6 O16 101.1(3) . .
O21 W6 O16 85.5(2) . .
O24 W6 O16 157.8(2) . .
O33 W6 O22 99.2(3) . .
O21 W6 O22 157.8(2) . .
O24 W6 O22 87.8(2) . .
O16 W6 O22 84.8(2) . .
O33 W6 O4 170.4(2) . .
O21 W6 O4 86.5(2) . .
O24 W6 O4 74.5(2) . .
O16 W6 O4 83.3(2) . .
O22 W6 O4 72.6(2) . .
O32 W7 O19 103.4(3) . .
O32 W7 O23 99.8(3) . .
O19 W7 O23 94.4(3) . .
O32 W7 O24 98.8(3) . .
O19 W7 O24 156.6(2) . .
O23 W7 O24 88.7(3) . .
O32 W7 O20 101.0(3) . .
O19 W7 O20 86.3(2) . .
O23 W7 O20 158.5(2) . .
O24 W7 O20 82.6(2) . .
O32 W7 O4 169.6(3) . .
O19 W7 O4 85.9(2) . .
O23 W7 O4 74.7(2) . .
O24 W7 O4 72.6(2) . .
O20 W7 O4 83.9(2) . .
O27 W8 O12 98.5(3) . .
O27 W8 O18 99.1(3) . .
O12 W8 O18 94.6(3) . .
O27 W8 O11 100.4(3) . .
O12 W8 O11 161.0(3) . .
O18 W8 O11 84.8(2) . .
O27 W8 O6 96.8(3) . .
O12 W8 O6 91.9(3) . .
O18 W8 O6 161.8(3) . .
O11 W8 O6 83.6(3) . .
O27 W8 O2 172.4(3) . .
O12 W8 O2 74.6(2) . .
O18 W8 O2 84.7(2) . .
O11 W8 O2 86.4(2) . .
O6 W8 O2 80.6(2) . .
O28 W9 O7 101.6(3) . .
O28 W9 O13 102.1(3) . .
O7 W9 O13 92.1(3) . .
O28 W9 O12 97.9(3) . .
O7 W9 O12 93.9(3) . .
O13 W9 O12 157.6(2) . .
O28 W9 O19 95.0(3) . .
O7 W9 O19 163.1(3) . .
O13 W9 O19 81.2(2) . .
O12 W9 O19 87.1(3) . .
O28 W9 O2 168.8(3) . .
O7 W9 O2 84.6(2) . .
O13 W9 O2 86.9(2) . .
O12 W9 O2 72.1(2) . .
O19 W9 O2 79.6(2) . .

loop_
_geom_bond_atom_site_label_1
_geom_bond_atom_site_label_2
_geom_bond_distance
_geom_bond_site_symmetry_2
Ag1 O1 2.513(5) .
Ag1 O1 2.513(5) 2
Ag1 O5 2.573(5) 2
Ag1 O5 2.573(5) .
Ag1 Ag3 2.7978(10) .
Ag1 Ag3 2.7979(9) 2
Ag1 Ag2 2.8398(10) 2
Ag1 Ag2 2.8399(10) .
Ag2 O6 2.363(7) .
Ag2 O7 2.416(6) .
Ag2 O2 2.448(6) .
Ag2 Ag3 2.6854(11) 2
Ag2 Ag3 2.7369(13) .
Ag2 Ag4 2.8470(11) .
Ag3 O9 2.364(7) .
Ag3 O3 2.398(5) .
Ag3 O8 2.445(6) .
Ag3 Ag4 2.7186(11) .
Ag4 OW1 2.496(9) .
Ag4 OW1 2.496(9) 2
N1 C121 1.514(17) .
N1 C131 1.515(13) .
N1 C111 1.528(13) .
N1 C141 1.547(15) .
C111 C112 1.514(16) .
C112 C113 1.489(19) .
C113 C114 1.498(18) .
C121 C122 1.53(2) .
C122 C123 1.52(2) .
C123 C124 1.54(2) .
C131 C132 1.527(14) .
C132 C133 1.515(16) .
C133 C134 1.509(16) .
C141 C142 1.556(9) .
C142 C143 1.61(2) .
C143 C144 1.48(2) .
N2 C231 1.513(14) .
N2 C241 1.529(14) .
N2 C211 1.532(12) .
N2 C221 1.532(14) .
C211 C212 1.500(15) .
C212 C213 1.501(14) .
C213 C214 1.496(16) .
C221 C222 1.517(15) .
C222 C223 1.59(2) .
C223 C224 1.48(2) .
C231 C232 1.489(18) .
C232 C233 1.526(16) .
C233 C234 1.49(2) .
C241 C242 1.514(18) .
C242 C243 1.49(2) .
C243 C244 1.49(3) .
N3 C331 1.508(13) .
N3 C321 1.517(14) .
N3 C311 1.528(13) .
N3 C341 1.533(13) .
C311 C312 1.544(16) .
C312 C313 1.498(17) .
C313 C314 1.563(18) .
C321 C322 1.519(16) .
C322 C323 1.54(2) .
C323 C324 1.523(9) .
C331 C332 1.523(15) .
C332 C333 1.552(17) .
C333 C334 1.457(17) .
C341 C342 1.488(18) .
C342 C343 1.571(17) .
C343 C344 1.58(2) .
N4 C421 1.521(13) .
N4 C421 1.521(13) 2
N4 C411 1.531(12) .
N4 C411 1.531(12) 2
C411 C412 1.530(16) .
C412 C413 1.545(17) .
C413 C414 1.513(18) .
C421 C422 1.50(2) .
C422 C423 1.51(2) .
C423 C424 1.49(3) .
C1A C2A 1.439(17) .
C1A Cl1A 1.785(12) .
C2A Cl2A 1.794(13) .
C3B C4B 1.50(2) .
C3B Cl3B 1.736(15) .
C4B Cl4B 1.745(13) .
O1 Si1 1.631(6) .
O1 W2 2.309(5) .
O1 W1 2.319(5) .
O2 Si1 1.628(6) .
O2 W8 2.249(5) .
O2 W9 2.319(5) .
O3 Si1 1.631(6) .
O3 W4 2.254(5) .
O3 W5 2.337(5) .
O4 Si1 1.639(6) .
O4 W6 2.307(5) .
O4 W3 2.325(5) .
O4 W7 2.333(5) .
O5 W1 1.894(5) 2
O5 W2 1.974(5) .
O6 W8 1.975(7) .
O7 W9 1.809(7) .
O8 W5 2.075(6) .
O9 W4 1.882(6) .
O10 W2 1.903(5) .
O10 W1 1.917(5) .
O11 W1 1.870(5) .
O11 W8 1.923(5) .
O12 W8 1.893(6) .
O12 W9 1.940(6) .
O13 W5 1.886(6) .
O13 W9 1.918(6) .
O14 W5 1.894(6) .
O14 W4 1.935(6) .
O15 W2 1.899(5) .
O15 W4 1.899(5) .
O16 W2 1.883(5) .
O16 W6 1.935(5) .
O17 W3 1.844(6) .
O17 W1 1.988(6) .
O18 W8 1.900(6) .
O18 W3 1.966(6) .
O19 W7 1.847(6) .
O19 W9 2.052(6) .
O20 W5 1.849(6) .
O20 W7 1.977(6) .
O21 W6 1.882(5) .
O21 W4 1.995(5) .
O22 W3 1.870(6) .
O22 W6 1.972(5) .
O23 W7 1.890(6) .
O23 W3 1.961(6) .
O24 W6 1.895(6) .
O24 W7 1.974(6) .
O25 W2 1.715(6) .
O26 W1 1.714(5) .
O27 W8 1.711(6) .
O28 W9 1.713(7) .
O29 W5 1.719(6) .
O30 W4 1.715(6) .
O31 W3 1.725(6) .
O32 W7 1.716(6) .
O33 W6 1.721(6) .
